data_2009107
loop_
_publ_author_name
' Aris, Damian R.'
'Errington, William'
' Willey, Gerald R.'

_publ_section_title
;
 <i>fac</i>-Triaquatrichloroindium(III)
;
_journal_issue 11
_journal_name_full 'Acta Crystallographica Section C'
_journal_page_first 1746
_journal_page_last 1748
_journal_paper_doi 10.1107/S0108270199008793
_journal_volume 55
_journal_year 1999
_chemical_formula_iupac '[In Cl3 (H2 O)3]'
_chemical_formula_sum 'Cl3 H6 In O3'
_chemical_formula_weight 275.22
_chemical_name_systematic
;
 ?
;
_space_group_IT_number 14
_symmetry_cell_setting monoclinic
_symmetry_space_group_name_Hall '-P 2yn'
_symmetry_space_group_name_H-M 'P 1 21/n 1'
_audit_creation_method SHELXL-97
_cell_angle_alpha 90.00
_cell_angle_beta 107.432(3)
_cell_angle_gamma 90.00
_cell_formula_units_Z 8
_cell_length_a 12.0332(6)
_cell_length_b 10.5925(6)
_cell_length_c 12.1984(7)
_cell_measurement_reflns_used 6887
_cell_measurement_temperature 200(2)
_cell_measurement_theta_max 25.99
_cell_measurement_theta_min 2.09
_cell_volume 1483.42(14)
_computing_cell_refinement 'SAINT (Siemens, 1995)'
_computing_data_collection 'SMART (Siemens, 1994a)'
_computing_data_reduction SAINT
_computing_molecular_graphics 'SHELXTL/PC '
_computing_publication_material SHELXTL/PC
_computing_structure_refinement 'SHELXL97 (Sheldrick, 1997)'
_computing_structure_solution 'SHELXTL/PC (Siemens, 1994b)'
_diffrn_ambient_temperature 200(2)
_diffrn_detector_area_resol_mean 8.192
_diffrn_measured_fraction_theta_full 0.991
_diffrn_measured_fraction_theta_max 0.991
_diffrn_measurement_device_type 'Siemens SMART CCD area-detector'
_diffrn_measurement_method '\w scans'
_diffrn_radiation_monochromator graphite
_diffrn_radiation_source 'normal-focus sealed tube'
_diffrn_radiation_type MoK\a
_diffrn_radiation_wavelength 0.71073
_diffrn_reflns_av_R_equivalents 0.028
_diffrn_reflns_av_sigmaI/netI 0.033
_diffrn_reflns_limit_h_max 14
_diffrn_reflns_limit_h_min -14
_diffrn_reflns_limit_k_max 12
_diffrn_reflns_limit_k_min -13
_diffrn_reflns_limit_l_max 10
_diffrn_reflns_limit_l_min -15
_diffrn_reflns_number 7552
_diffrn_reflns_theta_full 25.99
_diffrn_reflns_theta_max 26
_diffrn_reflns_theta_min 2.09
_diffrn_standards_decay_% 0
_exptl_absorpt_coefficient_mu 4.188
_exptl_absorpt_correction_T_max 0.337
_exptl_absorpt_correction_T_min 0.226
_exptl_absorpt_correction_type multi-scan
_exptl_absorpt_process_details '(SADABS; Sheldrick, 1996)'
_exptl_crystal_colour colourless
_exptl_crystal_density_diffrn 2.465
_exptl_crystal_density_method 'not measured'
_exptl_crystal_description block
_exptl_crystal_F_000 1040
_exptl_crystal_size_max 0.38
_exptl_crystal_size_mid 0.36
_exptl_crystal_size_min 0.26
_refine_diff_density_max 0.682
_refine_diff_density_min -0.993
_refine_ls_extinction_method none
_refine_ls_goodness_of_fit_ref 0.977
_refine_ls_hydrogen_treatment mixed
_refine_ls_matrix_type full
_refine_ls_number_parameters 175
_refine_ls_number_reflns 2871
_refine_ls_number_restraints 36
_refine_ls_restrained_S_all 0.972
_refine_ls_R_factor_all 0.028
_refine_ls_R_factor_gt 0.022
_refine_ls_shift/su_max 0.001
_refine_ls_shift/su_mean 0.000
_refine_ls_structure_factor_coef Fsqd
_refine_ls_weighting_details 'calc w = 1/[\s^2^(Fo^2^)+(0.0214P)^2^] where P=(Fo^2^+2Fc^2^)/3'
_refine_ls_weighting_scheme calc
_refine_ls_wR_factor_ref 0.048
_reflns_number_gt 2443
_reflns_number_total 2871
_reflns_threshold_expression I>2\s(I)
_cod_data_source_file cf1325.cif
_cod_data_source_block buin
_cod_original_sg_symbol_H-M 'P 21/n'
_cod_database_code 2009107
_cod_database_fobs_code 2009107

loop_
_symmetry_equiv_pos_as_xyz
'x, y, z'
'-x+1/2, y+1/2, -z+1/2'
'-x, -y, -z'
'x-1/2, -y-1/2, z-1/2'

loop_
_atom_site_label
_atom_site_fract_x
_atom_site_fract_y
_atom_site_fract_z
_atom_site_U_iso_or_equiv
_atom_site_adp_type
_atom_site_calc_flag
_atom_site_refinement_flags
_atom_site_occupancy
_atom_site_disorder_assembly
_atom_site_disorder_group
_atom_site_type_symbol
In1 .65514(2) .23959(2) .24049(2) .01855(7) Uani d . 1 . . In
In2 .63181(2) .26402(2) .71172(2) .01874(7) Uani d . 1 . . In
Cl11 .83326(7) .15079(7) .36946(7) .03266(19) Uani d . 1 . . Cl
Cl12 .62073(7) .08947(7) .08396(7) .02783(18) Uani d . 1 . . Cl
Cl13 .52416(6) .14110(7) .33731(7) .02628(17) Uani d . 1 . . Cl
Cl21 .64994(6) .40740(7) .87446(7) .02554(17) Uani d . 1 . . Cl
Cl22 .73829(7) .39334(7) .61140(7) .02891(18) Uani d . 1 . . Cl
Cl23 .43871(6) .30751(8) .58456(7) .02978(18) Uani d . 1 . . Cl
O11 .7646(2) .3621(2) .1688(2) .0302(5) Uani d D 1 . . O
H11A .811(3) .328(3) .146(3) .050(13) Uiso d D 1 . . H
H11B .738(3) .413(3) .122(3) .073(16) Uiso d D 1 . . H
O12 .6545(2) .4093(2) .3430(2) .0307(5) Uani d D 1 . . O
H12A .649(4) .404(4) .405(2) .074(17) Uiso d D 1 . . H
H12B .705(3) .460(3) .352(4) .090(18) Uiso d D 1 . . H
O13 .5113(2) .3514(2) .1254(2) .0339(6) Uani d D 1 . . O
H13A .483(3) .413(2) .144(3) .046(12) Uiso d D 1 . . H
H13B .463(2) .332(3) .069(2) .036(11) Uiso d D 1 . . H
O21 .6348(2) .0964(2) .6030(2) .0260(5) Uani d D 1 . . O
H21A .621(4) .112(5) .540(2) .10(2) Uiso d D 1 . . H
H21B .692(3) .060(4) .620(4) .090(19) Uiso d D 1 . . H
O22 .5595(2) .1230(2) .8046(2) .0284(5) Uani d D 1 . . O
H22A .549(3) .056(2) .784(3) .055(14) Uiso d D 1 . . H
H22B .561(3) .128(3) .8665(18) .038(12) Uiso d D 1 . . H
O23 .8013(2) .1748(2) .8042(2) .0296(5) Uani d D 1 . . O
H23A .855(2) .217(3) .825(3) .046(13) Uiso d D 1 . . H
H23B .807(4) .124(3) .848(3) .09(2) Uiso d D 1 . . H

loop_
_atom_site_aniso_label
_atom_site_aniso_U_11
_atom_site_aniso_U_22
_atom_site_aniso_U_33
_atom_site_aniso_U_12
_atom_site_aniso_U_13
_atom_site_aniso_U_23
In1 .02074(12) .01679(11) .01607(13) .00077(8) .00238(9) -.00055(8)
In2 .02165(12) .01684(11) .01670(13) -.00006(8) .00417(9) .00023(8)
Cl11 .0287(4) .0322(4) .0278(4) .0052(3) -.0056(3) .0028(4)
Cl12 .0350(4) .0252(4) .0197(4) .0021(3) .0026(3) -.0065(3)
Cl13 .0274(4) .0289(4) .0229(4) -.0043(3) .0081(3) -.0005(3)
Cl21 .0313(4) .0227(4) .0218(4) -.0014(3) .0067(3) -.0048(3)
Cl22 .0358(4) .0276(4) .0239(4) -.0081(3) .0098(4) .0025(3)
Cl23 .0248(4) .0375(4) .0243(4) .0065(3) .0032(3) .0033(4)
O11 .0309(13) .0273(12) .0353(15) .0023(10) .0145(12) .0085(12)
O12 .0471(15) .0214(12) .0237(14) -.0064(11) .0106(12) -.0073(10)
O13 .0349(14) .0298(13) .0255(14) .0143(11) -.0083(12) -.0044(11)
O21 .0315(14) .0234(12) .0213(13) .0033(10) .0051(11) -.0018(10)
O22 .0403(14) .0245(13) .0226(14) -.0052(10) .0130(11) -.0001(11)
O23 .0250(13) .0274(13) .0318(14) .0005(10) .0014(11) .0026(12)

loop_
_atom_type_symbol
_atom_type_description
_atom_type_scat_dispersion_real
_atom_type_scat_dispersion_imag
_atom_type_scat_source
O O 0.0106 0.0060 'International Tables Vol C Tables 4.2.6.8 and 6.1.1.4'
H H 0.0000 0.0000 'International Tables Vol C Tables 4.2.6.8 and 6.1.1.4'
Cl Cl 0.1484 0.1585 'International Tables Vol C Tables 4.2.6.8 and 6.1.1.4'
In In -0.7276 1.3100 'International Tables Vol C Tables 4.2.6.8 and 6.1.1.4'

loop_
_geom_angle_atom_site_label_1
_geom_angle_atom_site_label_2
_geom_angle_atom_site_label_3
_geom_angle
_geom_angle_publ_flag
O12 In1 O11 81.26(10) y
O12 In1 O13 77.72(9) y
O11 In1 O13 83.13(10) y
O12 In1 Cl12 163.54(7) y
O11 In1 Cl12 93.16(7) y
O13 In1 Cl12 86.27(7) y
O12 In1 Cl11 95.81(7) y
O11 In1 Cl11 88.22(7) y
O13 In1 Cl11 169.86(7) y
Cl12 In1 Cl11 99.50(3) y
O12 In1 Cl13 87.82(7) y
O11 In1 Cl13 168.82(7) y
O13 In1 Cl13 92.27(7) y
Cl12 In1 Cl13 96.71(3) y
Cl11 In1 Cl13 95.29(3) y
O22 In2 O21 81.08(9) y
O22 In2 O23 83.96(10) y
O21 In2 O23 77.71(9) y
O22 In2 Cl23 90.42(7) y
O21 In2 Cl23 87.34(7) y
O23 In2 Cl23 164.66(7) y
O22 In2 Cl22 170.13(7) y
O21 In2 Cl22 92.55(6) y
O23 In2 Cl22 87.32(7) y
Cl23 In2 Cl22 96.85(3) y
O22 In2 Cl21 87.52(7) y
O21 In2 Cl21 164.26(7) y
O23 In2 Cl21 90.39(7) y
Cl23 In2 Cl21 103.65(3) y
Cl22 In2 Cl21 97.20(3) y

loop_
_geom_bond_atom_site_label_1
_geom_bond_atom_site_label_2
_geom_bond_site_symmetry_2
_geom_bond_distance
_geom_bond_publ_flag
In1 O12 . 2.191(2) y
In1 O11 . 2.207(2) y
In1 O13 . 2.217(2) y
In1 Cl12 . 2.4232(8) y
In1 Cl11 . 2.4358(8) y
In1 Cl13 . 2.4662(7) y
In2 O22 . 2.205(2) y
In2 O21 . 2.223(2) y
In2 O23 . 2.224(2) y
In2 Cl23 . 2.4203(8) y
In2 Cl22 . 2.4403(7) y
In2 Cl21 . 2.4568(7) y

loop_
_geom_hbond_atom_site_label_D
_geom_hbond_atom_site_label_H
_geom_hbond_atom_site_label_A
_geom_hbond_site_symmetry_A
_geom_hbond_distance_DH
_geom_hbond_distance_HA
_geom_hbond_distance_DA
_geom_hbond_angle_DHA
O11 H11A Cl23 4_665 0.785(18) 2.379(19) 3.157(3) 171(3)
O11 H11B Cl11 2_655 0.779(19) 2.67(3) 3.260(3) 134(4)
O12 H12A Cl22 . 0.786(19) 2.42(3) 3.129(3) 150(4)
O12 H12B Cl12 2_655 0.79(2) 2.43(2) 3.210(3) 167(4)
O13 H13A Cl21 3_666 0.795(18) 2.46(2) 3.208(2) 158(3)
O13 H13B Cl11 4_565 0.781(18) 2.48(2) 3.214(3) 158(3)
O21 H21A Cl13 . 0.75(2) 2.42(2) 3.149(3) 164(5)
O21 H21B Cl21 2_646 0.762(19) 2.48(2) 3.220(2) 164(5)
O22 H22A Cl13 3_656 0.750(19) 2.56(2) 3.285(3) 164(4)
O22 H22B Cl12 1_556 0.751(19) 2.56(2) 3.283(3) 161(4)
O23 H23A Cl13 4_666 0.765(19) 2.50(2) 3.242(3) 165(4)
O23 H23B Cl22 2_646 0.75(2) 2.58(3) 3.236(3) 147(4)
